data_1562092
loop_
_publ_author_name
'Lei, Xiao-Ping'
'Lian, Ting-Ting'
'Chen, Shu-Mei'
'Zhang, Jian'

_publ_section_title
;
 Tuning the formations of metal-1,3,5-benzenetricarboxylate frameworks via
 the assistance of amino acids
;
_journal_name_full 'Journal of Solid State Chemistry'
_journal_page_first 44
_journal_page_last 52
_journal_paper_doi 10.1016/j.jssc.2014.06.006
_journal_volume 223
_journal_year 2015
_chemical_formula_moiety 'C14 H8 Cd2 N2 O11'
_chemical_formula_sum 'C14 H8 Cd2 N2 O11'
_chemical_formula_weight 605.02
_space_group_IT_number 19
_space_group_name_Hall 'P 2ac 2ab'
_space_group_name_H-M_alt 'P 21 21 21'
_symmetry_cell_setting orthorhombic
_symmetry_space_group_name_H-M 'P 21 21 21'
_atom_sites_solution_hydrogens geom
_atom_sites_solution_primary direct
_atom_sites_solution_secondary difmap
_audit_creation_method SHELXL-97
_cell_angle_alpha 90.00
_cell_angle_beta 90.00
_cell_angle_gamma 90.00
_cell_formula_units_Z 4
_cell_length_a 8.7154(2)
_cell_length_b 13.1045(5)
_cell_length_c 14.5010(3)
_cell_measurement_reflns_used 2768
_cell_measurement_temperature 293(2)
_cell_measurement_theta_max 29.0816
_cell_measurement_theta_min 2.3322
_cell_volume 1656.17(8)
_computing_cell_refinement 'Bruker XSCANS'
_computing_data_collection 'Bruker XSCANS'
_computing_data_reduction 'Bruker SHELXTL'
_computing_molecular_graphics 'Bruker SHELXTL'
_computing_publication_material 'Bruker SHELXTL'
_computing_structure_refinement 'SHELXL-97 (Sheldrick, 1997)'
_computing_structure_solution 'SHELXS-97 (Sheldrick, 1990)'
_diffrn_ambient_temperature 293(2)
_diffrn_detector_area_resol_mean 16.2083
_diffrn_measured_fraction_theta_full 0.999
_diffrn_measured_fraction_theta_max 0.999
_diffrn_measurement_device_type 'Xcalibur, Eos'
_diffrn_measurement_method '\w scans'
_diffrn_radiation_monochromator graphite
_diffrn_radiation_source 'fine-focus sealed tube'
_diffrn_radiation_type MoK\a
_diffrn_radiation_wavelength 0.71073
_diffrn_reflns_av_R_equivalents 0.0206
_diffrn_reflns_av_sigmaI/netI 0.0325
_diffrn_reflns_limit_h_max 7
_diffrn_reflns_limit_h_min -10
_diffrn_reflns_limit_k_max 8
_diffrn_reflns_limit_k_min -15
_diffrn_reflns_limit_l_max 17
_diffrn_reflns_limit_l_min -15
_diffrn_reflns_number 5084
_diffrn_reflns_theta_full 25.00
_diffrn_reflns_theta_max 25.00
_diffrn_reflns_theta_min 2.73
_diffrn_standards_decay_% none
_diffrn_standards_interval_count none
_diffrn_standards_interval_time none
_diffrn_standards_number none
_exptl_absorpt_coefficient_mu 2.638
_exptl_absorpt_correction_T_max 0.6205
_exptl_absorpt_correction_T_min 0.6205
_exptl_absorpt_correction_type multi-scan
_exptl_absorpt_process_details none
_exptl_crystal_colour colourless
_exptl_crystal_density_diffrn 2.426
_exptl_crystal_density_method 'not measured'
_exptl_crystal_description sheet
_exptl_crystal_F_000 1160
_exptl_crystal_size_max 0.20
_exptl_crystal_size_mid 0.20
_exptl_crystal_size_min 0.20
_refine_diff_density_max 0.609
_refine_diff_density_min -0.924
_refine_diff_density_rms 0.125
_refine_ls_abs_structure_details 'Flack H D (1983), Acta Cryst. A39, 876-881'
_refine_ls_abs_structure_Flack 0.22(3)
_refine_ls_extinction_method none
_refine_ls_goodness_of_fit_ref 1.034
_refine_ls_hydrogen_treatment none
_refine_ls_matrix_type full
_refine_ls_number_parameters 262
_refine_ls_number_reflns 2765
_refine_ls_number_restraints 0
_refine_ls_restrained_S_all 1.034
_refine_ls_R_factor_all 0.0241
_refine_ls_R_factor_gt 0.0234
_refine_ls_shift/su_max 0.001
_refine_ls_shift/su_mean 0.000
_refine_ls_structure_factor_coef Fsqd
_refine_ls_weighting_details 'calc w=1/[\s^2^(Fo^2^)+(0.0472P)^2^+0.8216P] where P=(Fo^2^+2Fc^2^)/3'
_refine_ls_weighting_scheme calc
_refine_ls_wR_factor_gt 0.0637
_refine_ls_wR_factor_ref 0.0641
_reflns_number_gt 2704
_reflns_number_total 2765
_reflns_threshold_expression >2sigma(I)
_cod_data_source_file JSSC-2015-223-44.cif
_cod_data_source_block 5
_cod_depositor_comments
;
The following automatic conversions were performed:

data item '_exptl_crystal_density_meas' value 'none' was changed to
'?' -- the value is perceived as not measured.

Automatic conversion script
Id: cif_fix_values 8369 2020-08-20 11:38:08Z andrius 
;
_cod_original_sg_symbol_H-M P212121
_cod_database_code 1562092

loop_
_symmetry_equiv_pos_as_xyz
'x, y, z'
'-x+1/2, -y, z+1/2'
'-x, y+1/2, -z+1/2'
'x+1/2, -y+1/2, -z'

loop_
_atom_site_label
_atom_site_type_symbol
_atom_site_fract_x
_atom_site_fract_y
_atom_site_fract_z
_atom_site_U_iso_or_equiv
_atom_site_adp_type
_atom_site_occupancy
_atom_site_symmetry_multiplicity
_atom_site_calc_flag
_atom_site_refinement_flags
_atom_site_disorder_assembly
_atom_site_disorder_group
Cd1 Cd 1.16211(4) 0.11617(3) 1.43344(2) 0.02235(10) Uani 1 1 d . . .
Cd2 Cd 1.17183(4) 0.07186(2) 1.149530(19) 0.01785(10) Uani 1 1 d . . .
O8 O 0.3035(3) -0.0798(3) 1.1148(2) 0.0241(7) Uani 1 1 d . . .
O4 O 1.4755(4) 0.1768(3) 1.3719(2) 0.0285(8) Uani 1 1 d . . .
N2 N 1.7261(4) 0.2048(3) 1.1298(3) 0.0273(9) Uani 1 1 d . . .
C12 C 1.6467(6) 0.1951(4) 1.2080(3) 0.0230(10) Uani 1 1 d . . .
H15A H 1.6967 0.2066 1.2637 0.028 Uiso 1 1 calc R . .
C5 C 0.4458(5) -0.0926(3) 1.1168(3) 0.0147(9) Uani 1 1 d . . .
O6 O 0.4985(5) -0.0663(4) 1.5329(2) 0.0403(10) Uani 1 1 d . . .
C9 C 0.6763(5) -0.0404(3) 1.3721(3) 0.0164(8) Uani 1 1 d . . .
H19A H 0.7254 -0.0265 1.4277 0.020 Uiso 1 1 calc R . .
O7 O 0.5211(4) -0.1124(3) 1.04490(19) 0.0194(7) Uani 1 1 d . . .
O5 O 0.2840(4) -0.0412(3) 1.4539(2) 0.0310(9) Uani 1 1 d . . .
O3 O 1.2675(3) 0.1313(3) 1.2926(2) 0.0220(7) Uani 1 1 d . . .
C3 C 0.6876(5) -0.0641(3) 1.2083(3) 0.0158(9) Uani 1 1 d . . .
H30A H 0.7444 -0.0683 1.1541 0.019 Uiso 1 1 calc R . .
C7 C 0.5198(5) -0.0588(3) 1.3711(3) 0.0169(9) Uani 1 1 d . . .
C4 C 0.5290(5) -0.0796(3) 1.2062(3) 0.0151(9) Uani 1 1 d . . .
C8 C 0.4275(6) -0.0545(4) 1.4590(3) 0.0215(10) Uani 1 1 d . . .
O1W O 1.0404(4) 0.2248(3) 1.1690(2) 0.0312(8) Uani 1 1 d . . .
H1WA H 1.0274 0.2354 1.2241 0.047 Uiso 1 1 calc R . .
C10 C 1.4090(5) 0.1593(4) 1.3001(3) 0.0179(10) Uani 1 1 d . . .
C6 C 0.4461(5) -0.0752(4) 1.2876(3) 0.0164(9) Uani 1 1 d . . .
H24A H 0.3401 -0.0833 1.2862 0.020 Uiso 1 1 calc R . .
N1 N 1.4182(4) 0.1501(3) 1.1320(3) 0.0183(8) Uani 1 1 d . . .
C13 C 1.6482(6) 0.1876(4) 1.0521(3) 0.0292(11) Uani 1 1 d . . .
H22A H 1.6982 0.1949 0.9958 0.035 Uiso 1 1 calc R . .
C11 C 1.4939(5) 0.1690(3) 1.2095(3) 0.0165(9) Uani 1 1 d . . .
C14 C 1.4945(6) 0.1591(4) 1.0527(3) 0.0259(10) Uani 1 1 d . . .
H20A H 1.4444 0.1461 0.9973 0.031 Uiso 1 1 calc R . .
O2 O 1.0067(4) -0.0311(3) 1.2225(2) 0.0255(8) Uani 1 1 d . . .
O1 O 0.9695(4) 0.0340(4) 1.3615(3) 0.0467(12) Uani 1 1 d . . .
O3W O 0.9867(4) 0.2741(3) 1.3619(3) 0.0374(9) Uani 1 1 d . . .
O2W O 1.2381(4) 0.2667(3) 1.5090(3) 0.0302(8) Uani 1 1 d . . .
H2WA H 1.3121 0.2915 1.4823 0.045 Uiso 1 1 calc R . .
C1 C 0.9284(5) -0.0112(4) 1.2928(3) 0.0197(10) Uani 1 1 d . . .
C2 C 0.7605(5) -0.0424(3) 1.2908(3) 0.0147(9) Uani 1 1 d . . .

loop_
_atom_site_aniso_label
_atom_site_aniso_U_11
_atom_site_aniso_U_22
_atom_site_aniso_U_33
_atom_site_aniso_U_23
_atom_site_aniso_U_13
_atom_site_aniso_U_12
Cd1 0.01555(16) 0.03765(19) 0.01385(15) -0.00582(14) 0.00376(14) -0.00834(17)
Cd2 0.01110(16) 0.02734(16) 0.01510(15) -0.00069(13) 0.00016(12) -0.00097(15)
O8 0.0160(16) 0.0323(17) 0.0240(15) -0.0081(14) -0.0066(13) 0.0024(15)
O4 0.0282(18) 0.0359(19) 0.0213(16) -0.0089(15) -0.0060(15) -0.0029(16)
N2 0.0179(19) 0.028(2) 0.036(2) -0.004(2) 0.0087(18) -0.0050(18)
C12 0.020(2) 0.021(2) 0.028(2) -0.0064(19) 0.001(2) -0.004(2)
C5 0.016(2) 0.012(2) 0.016(2) -0.0019(17) -0.0031(17) 0.0014(16)
O6 0.036(2) 0.070(3) 0.0154(16) 0.0074(19) 0.0075(16) 0.011(2)
C9 0.019(2) 0.022(2) 0.0082(17) 0.0005(16) -0.0042(18) -0.002(2)
O7 0.0162(15) 0.0282(16) 0.0138(14) -0.0026(13) -0.0005(12) 0.0010(15)
O5 0.0203(17) 0.041(2) 0.0321(19) -0.0004(16) 0.0127(14) -0.0026(15)
O3 0.0139(15) 0.0321(19) 0.0199(16) -0.0016(14) 0.0050(13) -0.0021(15)
C3 0.019(2) 0.0177(19) 0.0111(18) -0.0022(16) 0.0019(18) 0.002(2)
C7 0.013(2) 0.021(2) 0.017(2) 0.0023(18) 0.0021(18) -0.0014(19)
C4 0.016(2) 0.013(2) 0.016(2) -0.0002(17) -0.0005(17) -0.0031(18)
C8 0.026(3) 0.025(3) 0.014(2) -0.0011(19) 0.0056(18) 0.001(2)
O1W 0.0239(18) 0.0364(19) 0.0332(19) -0.0068(17) -0.0037(15) 0.0072(16)
C10 0.019(2) 0.017(2) 0.018(2) -0.0021(19) 0.0050(19) -0.0007(19)
C6 0.016(2) 0.017(2) 0.016(2) 0.0013(18) 0.0027(17) -0.0023(19)
N1 0.0139(17) 0.0204(18) 0.0208(19) -0.0012(16) 0.0027(15) -0.0037(16)
C13 0.028(3) 0.029(2) 0.030(2) -0.004(2) 0.011(2) -0.001(2)
C11 0.015(2) 0.013(2) 0.022(2) -0.0057(17) 0.0028(19) 0.0024(18)
C14 0.025(3) 0.029(2) 0.023(2) -0.002(2) 0.004(2) -0.005(2)
O2 0.0180(16) 0.0349(18) 0.0237(17) -0.0017(15) 0.0082(15) -0.0060(16)
O1 0.0223(19) 0.086(3) 0.032(2) -0.031(2) 0.0018(16) -0.023(2)
O3W 0.0301(19) 0.047(2) 0.0353(19) 0.0039(18) 0.0049(17) 0.0085(19)
O2W 0.0263(19) 0.0314(18) 0.0330(19) 0.0007(17) 0.0073(15) -0.0087(16)
C1 0.011(2) 0.028(3) 0.020(2) 0.000(2) 0.0010(18) -0.004(2)
C2 0.0085(19) 0.020(2) 0.016(2) 0.0012(18) 0.0000(16) 0.0012(17)

loop_
_atom_type_symbol
_atom_type_description
_atom_type_scat_dispersion_real
_atom_type_scat_dispersion_imag
_atom_type_scat_source
C C 0.0033 0.0016 'International Tables Vol C Tables 4.2.6.8 and 6.1.1.4'
H H 0.0000 0.0000 'International Tables Vol C Tables 4.2.6.8 and 6.1.1.4'
N N 0.0061 0.0033 'International Tables Vol C Tables 4.2.6.8 and 6.1.1.4'
O O 0.0106 0.0060 'International Tables Vol C Tables 4.2.6.8 and 6.1.1.4'
Cd Cd -0.8075 1.2024 'International Tables Vol C Tables 4.2.6.8 and 6.1.1.4'

loop_
_geom_angle_atom_site_label_1
_geom_angle_atom_site_label_2
_geom_angle_atom_site_label_3
_geom_angle
_geom_angle_site_symmetry_1
_geom_angle_site_symmetry_3
O3 Cd1 O1 85.77(13) . .
O3 Cd1 O7 159.25(11) . 2_655
O1 Cd1 O7 78.17(12) . 2_655
O3 Cd1 O5 90.43(12) . 1_655
O1 Cd1 O5 88.60(16) . 1_655
O7 Cd1 O5 102.10(11) 2_655 1_655
O3 Cd1 O2W 103.54(13) . .
O1 Cd1 O2W 145.83(15) . .
O7 Cd1 O2W 83.38(12) 2_655 .
O5 Cd1 O2W 123.54(13) 1_655 .
O2 Cd2 O6 84.95(14) . 2_654
O2 Cd2 O1W 98.37(13) . .
O6 Cd2 O1W 78.12(14) 2_654 .
O2 Cd2 O8 84.58(12) . 1_655
O6 Cd2 O8 97.68(13) 2_654 1_655
O1W Cd2 O8 174.57(12) . 1_655
O2 Cd2 O3 90.61(11) . .
O6 Cd2 O3 154.29(13) 2_654 .
O1W Cd2 O3 77.51(12) . .
O8 Cd2 O3 107.12(11) 1_655 .
O2 Cd2 N1 152.27(13) . .
O6 Cd2 N1 121.72(15) 2_654 .
O1W Cd2 N1 94.92(13) . .
O8 Cd2 N1 84.33(12) 1_655 .
O3 Cd2 N1 68.64(12) . .
C5 O8 Cd2 126.3(3) . 1_455
C12 N2 C13 115.9(4) . .
N2 C12 C11 122.6(4) . .
N2 C12 H15A 118.7 . .
C11 C12 H15A 118.7 . .
O8 C5 O7 121.6(4) . .
O8 C5 C4 119.1(4) . .
O7 C5 C4 119.3(4) . .
C8 O6 Cd2 108.8(3) . 2_655
C7 C9 C2 120.5(4) . .
C7 C9 H19A 119.8 . .
C2 C9 H19A 119.8 . .
C5 O7 Cd1 103.1(3) . 2_654
C8 O5 Cd1 125.3(3) . 1_455
C10 O3 Cd1 109.8(3) . .
C10 O3 Cd2 120.3(3) . .
Cd1 O3 Cd2 128.52(14) . .
C2 C3 C4 120.2(4) . .
C2 C3 H30A 119.9 . .
C4 C3 H30A 119.9 . .
C9 C7 C6 119.5(4) . .
C9 C7 C8 120.7(4) . .
C6 C7 C8 119.7(4) . .
C6 C4 C3 119.4(4) . .
C6 C4 C5 119.4(4) . .
C3 C4 C5 121.0(4) . .
O6 C8 O5 123.9(4) . .
O6 C8 C7 117.2(4) . .
O5 C8 C7 119.0(4) . .
Cd2 O1W H1WA 109.5 . .
O4 C10 O3 125.6(4) . .
O4 C10 C11 119.7(4) . .
O3 C10 C11 114.7(4) . .
C4 C6 C7 120.6(4) . .
C4 C6 H24A 119.7 . .
C7 C6 H24A 119.7 . .
C11 N1 C14 117.8(4) . .
C11 N1 Cd2 115.9(3) . .
C14 N1 Cd2 125.2(3) . .
N2 C13 C14 122.0(4) . .
N2 C13 H22A 119.0 . .
C14 C13 H22A 119.0 . .
N1 C11 C12 121.0(4) . .
N1 C11 C10 118.5(4) . .
C12 C11 C10 120.5(4) . .
N1 C14 C13 120.6(4) . .
N1 C14 H20A 119.7 . .
C13 C14 H20A 119.7 . .
C1 O2 Cd2 127.5(3) . .
C1 O1 Cd1 146.6(3) . .
Cd1 O2W H2WA 109.5 . .
O1 C1 O2 127.5(4) . .
O1 C1 C2 115.6(4) . .
O2 C1 C2 116.8(4) . .
C3 C2 C9 119.7(4) . .
C3 C2 C1 120.9(4) . .
C9 C2 C1 119.1(4) . .

loop_
_geom_bond_atom_site_label_1
_geom_bond_atom_site_label_2
_geom_bond_distance
_geom_bond_site_symmetry_2
Cd1 O3 2.248(3) .
Cd1 O1 2.251(3) .
Cd1 O7 2.273(3) 2_655
Cd1 O5 2.339(4) 1_655
Cd1 O2W 2.352(4) .
Cd2 O2 2.239(3) .
Cd2 O6 2.252(3) 2_654
Cd2 O1W 2.325(4) .
Cd2 O8 2.350(3) 1_655
Cd2 O3 2.368(3) .
Cd2 N1 2.393(4) .
O8 C5 1.252(5) .
O8 Cd2 2.350(3) 1_455
O4 C10 1.213(6) .
N2 C12 1.335(6) .
N2 C13 1.335(7) .
C12 C11 1.375(7) .
C12 H15A 0.9300 .
C5 O7 1.260(5) .
C5 C4 1.494(6) .
O6 C8 1.247(6) .
O6 Cd2 2.252(3) 2_655
C9 C7 1.385(6) .
C9 C2 1.390(6) .
C9 H19A 0.9300 .
O7 Cd1 2.273(3) 2_654
O5 C8 1.265(6) .
O5 Cd1 2.339(4) 1_455
O3 C10 1.291(5) .
C3 C2 1.383(6) .
C3 C4 1.398(6) .
C3 H30A 0.9300 .
C7 C6 1.388(6) .
C7 C8 1.508(6) .
C4 C6 1.385(6) .
O1W H1WA 0.8200 .
C10 C11 1.513(6) .
C6 H24A 0.9300 .
N1 C11 1.326(6) .
N1 C14 1.334(6) .
C13 C14 1.390(7) .
C13 H22A 0.9300 .
C14 H20A 0.9300 .
O2 C1 1.254(6) .
O1 C1 1.213(6) .
O2W H2WA 0.8200 .
C1 C2 1.520(6) .
